data_7241906
loop_
_publ_author_name
'P\'erez, Hiram'
'Di Santo, Alejandro'
'Piro, Oscar E.'
'Echeverr\'ia, Gustavo A.'
'Cano, A.'
'Gonz\'alez, M.'
'Rodr\'iguez-Hern\'andez, J.'
'Ben Altabef, A.'
'Frontera, Antonio'
'Gil, Diego M.'

_publ_section_title
;
 A first exploration of isostructurality in transition metal
 nitroprussides: X-ray analysis, magnetic properties and DFT calculations
;
_journal_issue 5
_journal_name_full CrystEngComm
_journal_page_first 1158
_journal_page_last 1171
_journal_paper_doi 10.1039/D0CE01596B
_journal_volume 23
_journal_year 2021
_chemical_formula_sum 'C13 H12 Cd Fe N10 O'
_chemical_formula_weight 492.58
_chemical_name_systematic catena-[tetrakis(u-cyano)-cyano-bis(1-methylimidazole)-nitrosyl-iron-cadmium]
_space_group_crystal_system monoclinic
_space_group_IT_number 14
_space_group_name_Hall '-P 2ybc'
_space_group_name_H-M_alt 'P 1 21/c 1'
_atom_sites_solution_hydrogens geom
_atom_sites_solution_primary dual
_atom_sites_solution_secondary difmap
_audit_creation_method SHELXL-2014/7
_audit_update_record
;
2020-10-03 deposited with the CCDC.	2020-12-15 downloaded from the CCDC.
;
_cell_angle_alpha 90
_cell_angle_beta 98.048(3)
_cell_angle_gamma 90
_cell_formula_units_Z 4
_cell_length_a 8.4002(3)
_cell_length_b 15.2133(5)
_cell_length_c 14.8960(5)
_cell_measurement_reflns_used 1711
_cell_measurement_temperature 297(2)
_cell_measurement_theta_max 28.2600
_cell_measurement_theta_min 4.0010
_cell_volume 1884.88(11)
_computing_cell_refinement
;
CrysAlisPro, Agilent Technologies,
Version 1.171.37.31 (release 14-01-2014 CrysAlis171 .NET)
(compiled Jan 14 2014,18:38:05)
;
_computing_data_collection
;
CrysAlisPro, Agilent Technologies,
Version 1.171.37.31 (release 14-01-2014 CrysAlis171 .NET)
(compiled Jan 14 2014,18:38:05)
;
_computing_data_reduction
;
CrysAlisPro, Agilent Technologies,
Version 1.171.37.31 (release 14-01-2014 CrysAlis171 .NET)
(compiled Jan 14 2014,18:38:05)
;
_computing_molecular_graphics 'ORTEP-3 (Farrugia, 1997)'
_computing_publication_material 'SHELXL-2014/7 (Sheldrick, 2014)'
_computing_structure_refinement 'SHELXL-2014/7 (Sheldrick, 2014)'
_computing_structure_solution 'SHELXT (Sheldrick, 2015)'
_diffrn_ambient_temperature 297(2)
_diffrn_detector 'CCD plate'
_diffrn_detector_area_resol_mean 16.0604
_diffrn_detector_type Eos
_diffrn_measured_fraction_theta_full 0.998
_diffrn_measured_fraction_theta_max 0.994
_diffrn_measurement_device 'four-circle diffractometer'
_diffrn_measurement_device_type 'Xcalibur, Eos, Gemini'
_diffrn_radiation_monochromator graphite
_diffrn_radiation_probe x-ray
_diffrn_radiation_type 'Mo K\a'
_diffrn_radiation_wavelength 0.71073
_diffrn_reflns_av_R_equivalents 0.0357
_diffrn_reflns_av_unetI/netI 0.0512
_diffrn_reflns_Laue_measured_fraction_full 0.998
_diffrn_reflns_Laue_measured_fraction_max 0.994
_diffrn_reflns_limit_h_max 9
_diffrn_reflns_limit_h_min -10
_diffrn_reflns_limit_k_max 12
_diffrn_reflns_limit_k_min -18
_diffrn_reflns_limit_l_max 18
_diffrn_reflns_limit_l_min -13
_diffrn_reflns_number 7780
_diffrn_reflns_point_group_measured_fraction_full 0.998
_diffrn_reflns_point_group_measured_fraction_max 0.994
_diffrn_reflns_theta_full 25.242
_diffrn_reflns_theta_max 25.993
_diffrn_reflns_theta_min 2.958
_diffrn_source 'Enhance (Mo) X-ray Source'
_exptl_absorpt_coefficient_mu 1.922
_exptl_absorpt_correction_T_max 1.00000
_exptl_absorpt_correction_T_min 0.97437
_exptl_absorpt_correction_type multi-scan
_exptl_absorpt_process_details
;
CrysAlisPro, Agilent Technologies,
Version 1.171.37.31 (release 14-01-2014 CrysAlis171 .NET)
(compiled Jan 14 2014,18:38:05)
Empirical absorption correction using spherical harmonics,
 implemented in SCALE3 ABSPACK scaling algorithm.
;
_exptl_crystal_colour brown
_exptl_crystal_density_diffrn 1.736
_exptl_crystal_description fragment
_exptl_crystal_F_000 968
_exptl_crystal_recrystallization_method
'Crystals obtained employing a U-shaped tube by inter-diffusion of a sodium nitroprusside aqueous solution in one arm of the tube with a 1-methylimidazole solution of the metal chloride salt in the other arm.'
_exptl_crystal_size_max 0.202
_exptl_crystal_size_mid 0.143
_exptl_crystal_size_min 0.062
_refine_diff_density_max 0.722
_refine_diff_density_min -0.602
_refine_diff_density_rms 0.095
_refine_ls_extinction_method none
_refine_ls_goodness_of_fit_ref 1.033
_refine_ls_hydrogen_treatment constr
_refine_ls_matrix_type full
_refine_ls_number_parameters 240
_refine_ls_number_reflns 3693
_refine_ls_number_restraints 0
_refine_ls_restrained_S_all 1.033
_refine_ls_R_factor_all 0.0670
_refine_ls_R_factor_gt 0.0387
_refine_ls_shift/su_max 0.007
_refine_ls_shift/su_mean 0.000
_refine_ls_structure_factor_coef Fsqd
_refine_ls_weighting_details 'w=1/[\s^2^(Fo^2^)+(0.0308P)^2^+0.7299P] where P=(Fo^2^+2Fc^2^)/3'
_refine_ls_weighting_scheme calc
_refine_ls_wR_factor_gt 0.0818
_refine_ls_wR_factor_ref 0.0974
_reflns_Friedel_coverage 0.000
_reflns_number_gt 2541
_reflns_number_total 3693
_reflns_threshold_expression 'I > 2\s(I)'
_cod_data_source_file d0ce01596b2.cif
_cod_data_source_block shelx_CCDC2
_cod_depositor_comments 'Adding full bibliography for 7241902--7241906.cif.'
_cod_original_sg_symbol_H-M 'P 21/c'
_cod_database_code 7241906
_shelx_shelxl_version_number 2014/7
_shelx_space_group_comment
;
The symmetry employed for this shelxl refinement is uniquely defined
by the following loop, which should always be used as a source of
symmetry information in preference to the above space-group names.
They are only intended as comments.
;
_shelx_estimated_absorpt_t_min 0.698
_shelx_estimated_absorpt_t_max 0.890

loop_
_space_group_symop_operation_xyz
'x, y, z'
'-x, y+1/2, -z+1/2'
'-x, -y, -z'
'x, -y-1/2, z-1/2'

loop_
_atom_site_label
_atom_site_type_symbol
_atom_site_fract_x
_atom_site_fract_y
_atom_site_fract_z
_atom_site_U_iso_or_equiv
_atom_site_adp_type
_atom_site_occupancy
_atom_site_site_symmetry_order
_atom_site_calc_flag
_atom_site_refinement_flags_posn
_atom_site_refinement_flags_adp
_atom_site_refinement_flags_occupancy
_atom_site_disorder_assembly
_atom_site_disorder_group
C1 C 0.4942(5) 0.3341(3) 0.6605(3) 0.0298(10) Uani 1 1 d . . . . .
C2 C 0.4250(5) 0.1576(3) 0.6528(3) 0.0313(10) Uani 1 1 d . . . . .
C3 C 0.4209(5) 0.1540(3) 0.8336(3) 0.0299(10) Uani 1 1 d . . . . .
C4 C 0.4982(5) 0.3304(3) 0.8446(3) 0.0297(10) Uani 1 1 d . . . . .
C5 C 0.2486(6) 0.2731(3) 0.7341(3) 0.0311(10) Uani 1 1 d . . . . .
C11 C 0.8304(7) 0.4840(3) 0.4012(4) 0.0526(14) Uani 1 1 d . . . . .
H11 H 0.8030 0.5327 0.3645 0.063 Uiso 1 1 calc R U . . .
C12 C 0.9610(7) 0.4327(3) 0.3976(4) 0.0551(15) Uani 1 1 d . . . . .
H12 H 1.0378 0.4393 0.3587 0.066 Uiso 1 1 calc R U . . .
C13 C 0.8272(6) 0.3841(3) 0.5021(3) 0.0503(14) Uani 1 1 d . . . . .
H13 H 0.7982 0.3499 0.5488 0.060 Uiso 1 1 calc R U . . .
C14 C 1.0774(7) 0.2990(4) 0.4816(4) 0.0678(17) Uani 1 1 d . . . . .
H14A H 1.0548 0.2662 0.5335 0.102 Uiso 1 1 calc R U . . .
H14B H 1.1830 0.3241 0.4941 0.102 Uiso 1 1 calc R U . . .
H14C H 1.0724 0.2605 0.4302 0.102 Uiso 1 1 calc R U . . .
C21 C 0.1566(6) -0.0990(3) 0.4342(4) 0.0637(17) Uani 1 1 d . . . . .
H21 H 0.1918 -0.1510 0.4633 0.076 Uiso 1 1 calc R U . . .
C22 C 0.0096(7) -0.0861(4) 0.3875(4) 0.0743(19) Uani 1 1 d . . . . .
H22 H -0.0731 -0.1272 0.3783 0.089 Uiso 1 1 calc R U . . .
C23 C 0.1490(6) 0.0296(3) 0.3849(4) 0.0513(14) Uani 1 1 d . . . . .
H23 H 0.1788 0.0865 0.3719 0.062 Uiso 1 1 calc R U . . .
C24 C -0.1317(6) 0.0405(4) 0.3052(4) 0.0626(16) Uani 1 1 d . . . . .
H24A H -0.2031 0.0613 0.3455 0.094 Uiso 1 1 calc R U . . .
H24B H -0.1880 0.0001 0.2624 0.094 Uiso 1 1 calc R U . . .
H24C H -0.0940 0.0894 0.2733 0.094 Uiso 1 1 calc R U . . .
N N 0.6719(5) 0.2191(2) 0.7628(3) 0.0395(10) Uani 1 1 d . . . . .
N1 N 0.5043(5) 0.3877(2) 0.6085(3) 0.0425(10) Uani 1 1 d . . . . .
N2 N 0.4050(5) 0.1056(3) 0.5972(3) 0.0438(10) Uani 1 1 d . . . . .
N3 N 0.3926(5) 0.1016(2) 0.8829(3) 0.0422(10) Uani 1 1 d . . . . .
N4 N 0.5155(5) 0.3824(3) 0.8994(3) 0.0429(10) Uani 1 1 d . . . . .
N5 N 0.1166(5) 0.2927(3) 0.7247(3) 0.0529(11) Uani 1 1 d . . . . .
N11 N 0.7438(5) 0.4536(3) 0.4669(3) 0.0410(10) Uani 1 1 d . . . . .
N12 N 0.9578(5) 0.3697(3) 0.4619(3) 0.0463(10) Uani 1 1 d . . . . .
N21 N 0.2451(4) -0.0258(2) 0.4325(3) 0.0362(9) Uani 1 1 d . . . . .
N22 N 0.0040(5) -0.0037(3) 0.3569(3) 0.0425(10) Uani 1 1 d . . . . .
O O 0.8026(5) 0.2058(3) 0.7701(3) 0.0910(15) Uani 1 1 d . . . . .
Fe Fe 0.47669(7) 0.24272(3) 0.74949(4) 0.02312(15) Uani 1 1 d . . . . .
Cd1 Cd 0.5000 0.5000 0.5000 0.02993(15) Uani 1 2 d S . P . .
Cd2 Cd 0.5000 0.0000 0.5000 0.02394(14) Uani 1 2 d S . P . .

loop_
_atom_site_aniso_label
_atom_site_aniso_U_11
_atom_site_aniso_U_22
_atom_site_aniso_U_33
_atom_site_aniso_U_23
_atom_site_aniso_U_13
_atom_site_aniso_U_12
C1 0.036(3) 0.026(2) 0.027(2) -0.001(2) 0.0045(19) -0.001(2)
C2 0.034(3) 0.028(2) 0.035(3) 0.002(2) 0.012(2) 0.001(2)
C3 0.036(3) 0.025(2) 0.029(2) 0.001(2) 0.006(2) 0.001(2)
C4 0.034(2) 0.025(2) 0.030(2) 0.002(2) 0.0033(19) -0.003(2)
C5 0.037(3) 0.030(2) 0.025(2) -0.004(2) 0.0020(19) -0.002(2)
C11 0.057(4) 0.051(3) 0.050(3) 0.011(3) 0.010(3) 0.000(3)
C12 0.058(4) 0.053(3) 0.058(4) 0.008(3) 0.025(3) -0.003(3)
C13 0.052(3) 0.053(3) 0.049(3) 0.004(3) 0.018(3) -0.001(3)
C14 0.058(4) 0.065(4) 0.080(4) 0.015(4) 0.008(3) 0.014(3)
C21 0.054(4) 0.030(3) 0.100(5) 0.019(3) -0.016(3) -0.010(3)
C22 0.046(4) 0.048(4) 0.119(6) 0.004(4) -0.023(3) -0.020(3)
C23 0.040(3) 0.035(3) 0.077(4) 0.007(3) -0.001(3) -0.007(2)
C24 0.037(3) 0.070(4) 0.078(4) 0.005(3) -0.001(3) 0.006(3)
N 0.036(2) 0.034(2) 0.050(3) 0.005(2) 0.0094(19) 0.0006(19)
N1 0.061(3) 0.033(2) 0.036(2) 0.012(2) 0.013(2) -0.001(2)
N2 0.053(3) 0.039(2) 0.041(2) -0.017(2) 0.011(2) -0.006(2)
N3 0.051(3) 0.033(2) 0.043(2) 0.008(2) 0.010(2) 0.003(2)
N4 0.053(3) 0.037(2) 0.039(2) -0.017(2) 0.0064(19) -0.003(2)
N5 0.041(3) 0.053(3) 0.064(3) -0.010(2) 0.005(2) 0.001(2)
N11 0.044(2) 0.039(2) 0.041(2) 0.001(2) 0.0084(19) -0.005(2)
N12 0.044(3) 0.043(2) 0.052(3) 0.003(2) 0.007(2) 0.001(2)
N21 0.033(2) 0.030(2) 0.043(2) -0.0011(19) -0.0026(18) -0.0025(18)
N22 0.033(2) 0.042(2) 0.050(3) 0.002(2) -0.0014(19) -0.0026(19)
O 0.037(2) 0.116(4) 0.119(4) 0.031(3) 0.011(2) 0.016(3)
Fe 0.0314(3) 0.0184(3) 0.0197(3) -0.0009(3) 0.0038(2) 0.0000(3)
Cd1 0.0450(3) 0.0212(2) 0.0244(3) -0.00027(19) 0.0074(2) -0.0044(2)
Cd2 0.0322(3) 0.0190(2) 0.0200(2) 0.00020(18) 0.00175(18) 0.00009(18)

loop_
_atom_type_symbol
_atom_type_description
_atom_type_scat_dispersion_real
_atom_type_scat_dispersion_imag
_atom_type_scat_source
C C 0.0033 0.0016 'International Tables Vol C Tables 4.2.6.8 and 6.1.1.4'
H H 0.0000 0.0000 'International Tables Vol C Tables 4.2.6.8 and 6.1.1.4'
N N 0.0061 0.0033 'International Tables Vol C Tables 4.2.6.8 and 6.1.1.4'
O O 0.0106 0.0060 'International Tables Vol C Tables 4.2.6.8 and 6.1.1.4'
Fe Fe 0.3463 0.8444 'International Tables Vol C Tables 4.2.6.8 and 6.1.1.4'
Cd Cd -0.8075 1.2024 'International Tables Vol C Tables 4.2.6.8 and 6.1.1.4'

loop_
_geom_angle_atom_site_label_1
_geom_angle_atom_site_label_2
_geom_angle_atom_site_label_3
_geom_angle
_geom_angle_site_symmetry_1
_geom_angle_site_symmetry_3
_geom_angle_publ_flag
N1 C1 Fe 179.9(4) . . ?
N2 C2 Fe 175.4(4) . . ?
N3 C3 Fe 178.1(4) . . ?
N4 C4 Fe 177.7(4) . . ?
N5 C5 Fe 178.4(4) . . ?
C12 C11 N11 110.3(5) . . ?
C11 C12 N12 106.4(4) . . ?
N11 C13 N12 111.9(4) . . ?
N21 C21 C22 109.9(5) . . ?
N22 C22 C21 107.5(5) . . ?
N21 C23 N22 113.2(4) . . ?
O N Fe 177.6(4) . . ?
C1 N1 Cd1 174.9(4) . . ?
C2 N2 Cd2 152.2(4) . . ?
C3 N3 Cd1 146.1(4) . 2_646 ?
C4 N4 Cd2 168.5(4) . 2_656 ?
C13 N11 C11 104.1(4) . . ?
C13 N11 Cd1 126.7(3) . . ?
C11 N11 Cd1 128.9(3) . . ?
C13 N12 C12 107.3(4) . . ?
C13 N12 C14 127.6(5) . . ?
C12 N12 C14 125.1(4) . . ?
C23 N21 C21 104.1(4) . . ?
C23 N21 Cd2 127.1(3) . . ?
C21 N21 Cd2 128.8(3) . . ?
C23 N22 C22 105.3(4) . . ?
C23 N22 C24 127.4(4) . . ?
C22 N22 C24 127.3(5) . . ?
N Fe C4 94.13(19) . . ?
N Fe C2 93.37(18) . . ?
C4 Fe C2 172.49(18) . . ?
N Fe C1 93.93(18) . . ?
C4 Fe C1 89.89(17) . . ?
C2 Fe C1 90.09(18) . . ?
N Fe C3 95.48(18) . . ?
C4 Fe C3 90.72(17) . . ?
C2 Fe C3 88.08(17) . . ?
C1 Fe C3 170.50(19) . . ?
N Fe C5 178.81(18) . . ?
C4 Fe C5 85.00(18) . . ?
C2 Fe C5 87.51(18) . . ?
C1 Fe C5 85.26(18) . . ?
C3 Fe C5 85.35(18) . . ?
N11 Cd1 N11 180.0 . 3_666 ?
N11 Cd1 N1 89.75(14) . . ?
N11 Cd1 N1 90.25(14) 3_666 . ?
N11 Cd1 N1 90.25(14) . 3_666 ?
N11 Cd1 N1 89.75(14) 3_666 3_666 ?
N1 Cd1 N1 180.0(2) . 3_666 ?
N11 Cd1 N3 95.65(13) . 2_656 ?
N11 Cd1 N3 84.35(13) 3_666 2_656 ?
N1 Cd1 N3 90.00(13) . 2_656 ?
N1 Cd1 N3 90.00(13) 3_666 2_656 ?
N11 Cd1 N3 84.35(13) . 4_565 ?
N11 Cd1 N3 95.65(13) 3_666 4_565 ?
N1 Cd1 N3 90.00(13) . 4_565 ?
N1 Cd1 N3 90.00(13) 3_666 4_565 ?
N3 Cd1 N3 180.00(14) 2_656 4_565 ?
N21 Cd2 N21 180.0 3_656 . ?
N21 Cd2 N4 91.01(14) 3_656 4_565 ?
N21 Cd2 N4 88.99(14) . 4_565 ?
N21 Cd2 N4 88.99(14) 3_656 2_646 ?
N21 Cd2 N4 91.01(14) . 2_646 ?
N4 Cd2 N4 180.0 4_565 2_646 ?
N21 Cd2 N2 89.41(14) 3_656 . ?
N21 Cd2 N2 90.59(14) . . ?
N4 Cd2 N2 85.83(14) 4_565 . ?
N4 Cd2 N2 94.17(14) 2_646 . ?
N21 Cd2 N2 90.59(14) 3_656 3_656 ?
N21 Cd2 N2 89.41(14) . 3_656 ?
N4 Cd2 N2 94.17(14) 4_565 3_656 ?
N4 Cd2 N2 85.83(14) 2_646 3_656 ?
N2 Cd2 N2 180.0 . 3_656 ?

loop_
_geom_bond_atom_site_label_1
_geom_bond_atom_site_label_2
_geom_bond_distance
_geom_bond_site_symmetry_2
_geom_bond_publ_flag
C1 N1 1.136(5) . ?
C1 Fe 1.940(4) . ?
C2 N2 1.140(5) . ?
C2 Fe 1.940(5) . ?
C3 N3 1.132(5) . ?
C3 Fe 1.943(4) . ?
C4 N4 1.131(5) . ?
C4 Fe 1.936(5) . ?
C5 N5 1.138(5) . ?
C5 Fe 1.953(5) . ?
C11 C12 1.353(7) . ?
C11 N11 1.379(6) . ?
C12 N12 1.359(6) . ?
C13 N11 1.333(6) . ?
C13 N12 1.338(6) . ?
C14 N12 1.473(6) . ?
C21 N21 1.341(6) . ?
C21 C22 1.345(7) . ?
C22 N22 1.332(6) . ?
C23 N21 1.306(6) . ?
C23 N22 1.331(6) . ?
C24 N22 1.449(6) . ?
N O 1.107(5) . ?
N Fe 1.663(4) . ?
N1 Cd1 2.349(4) . ?
N2 Cd2 2.375(4) . ?
N3 Cd1 2.409(4) 2_646 ?
N4 Cd2 2.349(4) 2_656 ?
N11 Cd1 2.284(4) . ?
N21 Cd2 2.269(4) . ?
Cd1 N11 2.285(4) 3_666 ?
Cd1 N1 2.349(4) 3_666 ?
Cd1 N3 2.409(4) 2_656 ?
Cd1 N3 2.409(4) 4_565 ?
Cd2 N21 2.269(4) 3_656 ?
Cd2 N4 2.349(4) 4_565 ?
Cd2 N4 2.349(4) 2_646 ?
Cd2 N2 2.375(4) 3_656 ?

loop_
_geom_hbond_atom_site_label_D
_geom_hbond_atom_site_label_H
_geom_hbond_atom_site_label_A
_geom_hbond_distance_DH
_geom_hbond_distance_HA
_geom_hbond_distance_DA
_geom_hbond_angle_DHA
_geom_hbond_site_symmetry_A
C24 H24C N5 0.96 2.69 3.595(7) 157.7 4_565
